data_1563470
loop_
_publ_author_name
'Ishizawa, Nobuo'
'Wang, Jun'
'Sakakura, Terutoshi'
'Inagaki, Yumi'
'Kakimoto, Ken-ichi'

_publ_section_title
;
 Structural evolution of Na0.5K0.5NbO3 at high temperatures
;
_journal_issue 11
_journal_name_full 'Journal of Solid State Chemistry'
_journal_page_first 2731
_journal_page_last 2738
_journal_paper_doi 10.1016/j.jssc.2010.09.018
_journal_volume 183
_journal_year 2010
_chemical_formula_sum 'K0.25 Na0.25 Nb0.5 O1.5'
_chemical_formula_weight 85.98
_space_group_IT_number 99
_space_group_name_Hall 'P 4 -2'
_space_group_name_H-M_alt 'P 4 m m'
_symmetry_cell_setting tetragonal
_symmetry_space_group_name_H-M 'P 4 m m'
_atom_sites_solution_hydrogens geom
_atom_sites_solution_primary direct
_atom_sites_solution_secondary difmap
_audit_creation_method SHELXL-97
_cell_angle_alpha 90.00
_cell_angle_beta 90.00
_cell_angle_gamma 90.00
_cell_formula_units_Z 2
_cell_length_a 3.9845(3)
_cell_length_b 3.9845(3)
_cell_length_c 4.01312(17)
_cell_measurement_temperature 642
_cell_volume 63.713(7)
_computing_structure_refinement 'SHELXL-97 (Sheldrick, 2008)'
_diffrn_ambient_temperature 642
_diffrn_measured_fraction_theta_full 0.967
_diffrn_measured_fraction_theta_max 0.967
_diffrn_radiation_monochromator graphite
_diffrn_radiation_source 'fine-focus sealed tube'
_diffrn_radiation_type MoK\a
_diffrn_radiation_wavelength 0.71073
_diffrn_reflns_av_R_equivalents 0.0204
_diffrn_reflns_av_sigmaI/netI 0.0184
_diffrn_reflns_limit_h_max 6
_diffrn_reflns_limit_h_min -6
_diffrn_reflns_limit_k_max 7
_diffrn_reflns_limit_k_min -7
_diffrn_reflns_limit_l_max 7
_diffrn_reflns_limit_l_min -5
_diffrn_reflns_number 630
_diffrn_reflns_theta_full 40.03
_diffrn_reflns_theta_max 40.03
_diffrn_reflns_theta_min 5.08
_exptl_absorpt_coefficient_mu 5.353
_exptl_crystal_density_diffrn 4.482
_exptl_crystal_density_method 'not measured'
_exptl_crystal_F_000 80
_refine_diff_density_max 0.879
_refine_diff_density_min -0.945
_refine_diff_density_rms 0.201
_refine_ls_abs_structure_details 'Flack H D (1983), Acta Cryst. A39, 876-881'
_refine_ls_abs_structure_Flack 0.3(3)
_refine_ls_extinction_method none
_refine_ls_goodness_of_fit_ref 1.272
_refine_ls_hydrogen_treatment mixed
_refine_ls_matrix_type full
_refine_ls_number_parameters 15
_refine_ls_number_reflns 226
_refine_ls_number_restraints 0
_refine_ls_restrained_S_all 1.272
_refine_ls_R_factor_all 0.0175
_refine_ls_R_factor_gt 0.0175
_refine_ls_shift/su_max 0.000
_refine_ls_shift/su_mean 0.000
_refine_ls_structure_factor_coef Fsqd
_refine_ls_weighting_details 'calc w=1/[\s^2^(Fo^2^)+(0.0266P)^2^+0.0117P] where P=(Fo^2^+2Fc^2^)/3'
_refine_ls_weighting_scheme calc
_refine_ls_wR_factor_gt 0.0458
_refine_ls_wR_factor_ref 0.0458
_reflns_number_gt 226
_reflns_number_total 226
_reflns_threshold_expression >2\s(I)
_cod_data_source_file 100912_NKN_all.cif
_cod_data_source_block i1_642K
_cod_original_cell_volume 63.714(7)
_cod_original_formula_sum 'K0.25 Na0.25 Nb0.50 O1.50'
_cod_database_code 1563470

loop_
_symmetry_equiv_pos_as_xyz
'x, y, z'
'-x, y, z'
'-x, -y, z'
'x, -y, z'
'-y, -x, z'
'y, -x, z'
'-y, x, z'
'y, x, z'

loop_
_atom_site_label
_atom_site_type_symbol
_atom_site_fract_x
_atom_site_fract_y
_atom_site_fract_z
_atom_site_U_iso_or_equiv
_atom_site_adp_type
_atom_site_occupancy
_atom_site_symmetry_multiplicity
_atom_site_calc_flag
_atom_site_refinement_flags
_atom_site_disorder_assembly
_atom_site_disorder_group
O1 O 0.5000 0.5000 -0.021(3) 0.0234(11) Uani 1 8 d S . .
O2 O 0.5000 0.0000 0.4775(19) 0.0231(8) Uani 1 4 d S . .
Nb1 Nb 0.5000 0.5000 0.5000 0.01353(6) Uani 1 8 d S . .
K1 K 0.0000 0.0000 -0.0165(12) 0.0147(3) Uiso 0.50 8 d SP . .
Na1 Na 0.0000 0.0000 0.000(10) 0.046(2) Uiso 0.50 8 d SP . .

loop_
_atom_site_aniso_label
_atom_site_aniso_U_11
_atom_site_aniso_U_22
_atom_site_aniso_U_33
_atom_site_aniso_U_23
_atom_site_aniso_U_13
_atom_site_aniso_U_12
O1 0.0261(11) 0.0261(11) 0.018(3) 0.000 0.000 0.000
O2 0.0248(13) 0.0128(6) 0.032(2) 0.000 0.000 0.000
Nb1 0.01383(7) 0.01383(7) 0.01292(16) 0.000 0.000 0.000

loop_
_atom_type_symbol
_atom_type_description
_atom_type_scat_dispersion_real
_atom_type_scat_dispersion_imag
_atom_type_scat_source
O O 0.0106 0.0060 'International Tables Vol C Tables 4.2.6.8 and 6.1.1.4'
Na Na 0.0362 0.0249 'International Tables Vol C Tables 4.2.6.8 and 6.1.1.4'
K K 0.2009 0.2494 'International Tables Vol C Tables 4.2.6.8 and 6.1.1.4'
Nb Nb -2.0727 0.6215 'International Tables Vol C Tables 4.2.6.8 and 6.1.1.4'

loop_
_geom_angle_atom_site_label_1
_geom_angle_atom_site_label_2
_geom_angle_atom_site_label_3
_geom_angle
_geom_angle_site_symmetry_1
_geom_angle_site_symmetry_3
O1 Nb1 O2 92.6(2) 1_556 5_565
O1 Nb1 O2 92.6(2) 1_556 .
O2 Nb1 O2 89.88(2) 5_565 .
O1 Nb1 O2 92.6(2) 1_556 5_665
O2 Nb1 O2 174.8(4) 5_565 5_665
O2 Nb1 O2 89.88(2) . 5_665
O1 Nb1 O2 92.6(2) 1_556 1_565
O2 Nb1 O2 89.88(2) 5_565 1_565
O2 Nb1 O2 174.8(4) . 1_565
O2 Nb1 O2 89.88(2) 5_665 1_565
O1 Nb1 O1 180.000(4) 1_556 .
O2 Nb1 O1 87.4(2) 5_565 .
O2 Nb1 O1 87.4(2) . .
O2 Nb1 O1 87.4(2) 5_665 .
O2 Nb1 O1 87.4(2) 1_565 .

loop_
_geom_bond_atom_site_label_1
_geom_bond_atom_site_label_2
_geom_bond_site_symmetry_1
_geom_bond_site_symmetry_2
_geom_bond_distance
O1 Nb1 '1 556' . 1.922(12)
O1 Nb1 '1 556' '1 556' 2.091(12)
O1 K1 '1 556' '1 666' 2.81753(17)
O1 K1 '1 556' '1 656' 2.81753(17)
O1 K1 '1 556' '1 566' 2.81753(17)
O1 K1 '1 556' '1 556' 2.81753(17)
O1 Na1 '1 556' '1 666' 2.8187(13)
O1 Na1 '1 556' '1 656' 2.8187(13)
O1 Na1 '1 556' '1 566' 2.8187(13)
O1 Na1 '1 556' '1 556' 2.8187(13)
O1 O2 '1 556' '5 666' 2.823(10)
O1 O2 '1 556' '5 566' 2.823(10)
O1 O2 '1 556' '1 566' 2.823(10)
O1 O2 '1 556' '1 556' 2.823(10)
O1 O2 '1 556' '5 665' 2.832(10)
O1 O2 '1 556' '5 565' 2.832(10)
O1 O2 '1 556' '1 565' 2.832(10)
O1 O2 '1 556' . 2.832(10)
O2 Nb1 '1 556' '1 556' 1.9943(4)
O2 Nb1 '1 556' '1 546' 1.9943(4)
O2 Na1 '1 556' '1 656' 2.76(3)
O2 Na1 '1 556' '1 556' 2.76(3)
O2 K1 '1 556' '1 656' 2.811(6)
O2 K1 '1 556' '1 556' 2.811(6)
O2 O2 '1 556' '5 666' 2.81747(15)
O2 O2 '1 556' '5 656' 2.81747(15)
O2 O2 '1 556' '5 566' 2.81747(15)
O2 O2 '1 556' '5 556' 2.81747(15)
O2 K1 '1 556' '1 657' 2.845(6)
O2 K1 '1 556' '1 557' 2.845(6)
O2 Na1 '1 556' '1 657' 2.89(3)
O2 Na1 '1 556' '1 557' 2.89(3)
Nb1 K1 . '1 666' 3.421(3)
Nb1 K1 . '1 656' 3.421(3)
Nb1 K1 . '1 566' 3.421(3)
Nb1 K1 . '1 556' 3.421(3)
Nb1 K1 . '1 665' 3.498(3)
Nb1 K1 . '1 655' 3.498(3)
Nb1 K1 . '1 565' 3.498(3)
Nb1 K1 . . 3.498(3)
K1 K1 '1 556' '1 656' 3.9845(3)
K1 K1 '1 556' '1 566' 3.9845(3)
K1 K1 '1 556' '1 546' 3.9845(3)
K1 K1 '1 556' '1 456' 3.9845(3)
K1 K1 '1 556' '1 557' 4.013(7)
K1 K1 '1 556' . 4.013(7)
